data_4346958
loop_
_publ_author_name
'Lu, Ying-Bing'
'Jiang, Xiao-Ming'
'Zhu, Shui-Dong'
'Du, Zi-Yi'
'Liu, Cai-Ming'
'Xie, Yong-Rong'
'Liu, Liang-Xian'

_publ_section_title
;
 Anion Effects on Lanthanide(III) Tetrazole-1-acetate Dinuclear Complexes
 Showing Slow Magnetic Relaxation and Photofluorescent Emission.
;
_journal_issue 8
_journal_name_full 'Inorganic chemistry'
_journal_page_first 3738
_journal_page_last 3749
_journal_paper_doi 10.1021/acs.inorgchem.5b02432
_journal_volume 55
_journal_year 2016
_chemical_formula_moiety Dy2(C3H3N4O2)4(NO3)2(C10N2H8)2
_chemical_formula_sum 'C32 H28 Dy2 N22 O14'
_chemical_formula_weight 1269.76
_chemical_melting_point ?
_chemical_name_common Dy2(C3H3N4O2)4(NO3)2(C10N2H8)2
_chemical_name_systematic
; 
 'Dy2(C3H3N4O2)4(NO3)2(C10N2H8)2'   
;
_space_group_IT_number 14
_space_group_name_Hall '-P 2ybc'
_space_group_name_H-M_alt 'P 1 21/c 1'
_symmetry_cell_setting monoclinic
_symmetry_space_group_name_H-M 'P 1 21/c 1'
_atom_sites_solution_hydrogens geom
_atom_sites_solution_primary direct
_atom_sites_solution_secondary difmap
_audit_creation_method SHELXL-97
_cell_angle_alpha 90.00
_cell_angle_beta 108.8790(10)
_cell_angle_gamma 90.00
_cell_formula_units_Z 2
_cell_length_a 9.48380(10)
_cell_length_b 20.1532(3)
_cell_length_c 11.97870(10)
_cell_measurement_temperature 296(2)
_cell_volume 2166.31(5)
_computing_cell_refinement 'Bruker SMART'
_computing_data_collection 'Bruker SMART'
_computing_data_reduction 'Bruker SMART'
_computing_molecular_graphics 'Bruker SHELXTL'
_computing_publication_material 'Bruker SHELXTL'
_computing_structure_refinement 'SHELXL-97 (Sheldrick, 1997)'
_computing_structure_solution 'SHELXS-97 (Sheldrick, 1990)'
_diffrn_ambient_temperature 296(2)
_diffrn_measured_fraction_theta_full 0.976
_diffrn_measured_fraction_theta_max 0.976
_diffrn_measurement_device_type 'CCD area detector'
_diffrn_measurement_method 'phi and omega scans'
_diffrn_radiation_monochromator graphite
_diffrn_radiation_source 'fine-focus sealed tube'
_diffrn_radiation_type MoK\a
_diffrn_radiation_wavelength 0.71073
_diffrn_reflns_av_R_equivalents 0.0414
_diffrn_reflns_av_sigmaI/netI 0.0424
_diffrn_reflns_limit_h_max 11
_diffrn_reflns_limit_h_min -11
_diffrn_reflns_limit_k_max 19
_diffrn_reflns_limit_k_min -24
_diffrn_reflns_limit_l_max 14
_diffrn_reflns_limit_l_min -13
_diffrn_reflns_number 14926
_diffrn_reflns_theta_full 25.50
_diffrn_reflns_theta_max 25.50
_diffrn_reflns_theta_min 2.06
_exptl_absorpt_coefficient_mu 3.515
_exptl_absorpt_correction_T_max 0.7459
_exptl_absorpt_correction_T_min 0.3001
_exptl_absorpt_correction_type multi-scan
_exptl_absorpt_process_details 'SADABS (Bruker, 2008)'
_exptl_crystal_colour 'pale yellow'
_exptl_crystal_density_diffrn 1.947
_exptl_crystal_density_meas ?
_exptl_crystal_density_method 'not measured'
_exptl_crystal_description blanket
_exptl_crystal_F_000 1236
_exptl_crystal_size_max 0.18
_exptl_crystal_size_mid 0.16
_exptl_crystal_size_min 0.08
_refine_diff_density_max 0.595
_refine_diff_density_min -0.503
_refine_diff_density_rms '0.097 complex 6'
_refine_ls_extinction_method none
_refine_ls_goodness_of_fit_ref 1.000
_refine_ls_hydrogen_treatment constr
_refine_ls_matrix_type full
_refine_ls_number_parameters 316
_refine_ls_number_reflns 3940
_refine_ls_number_restraints 0
_refine_ls_restrained_S_all 1.000
_refine_ls_R_factor_all 0.0407
_refine_ls_R_factor_gt 0.0271
_refine_ls_shift/su_max 0.007
_refine_ls_shift/su_mean 0.000
_refine_ls_structure_factor_coef Fsqd
_refine_ls_weighting_details 'calc w=1/[\s^2^(Fo^2^)+(0.0270P)^2^+0.0000P] where P=(Fo^2^+2Fc^2^)/3'
_refine_ls_weighting_scheme calc
_refine_ls_wR_factor_gt 0.0536
_refine_ls_wR_factor_ref 0.0590
_reflns_number_gt 3176
_reflns_number_total 3940
_reflns_threshold_expression >2sigma(I)
_cod_data_source_file ic5b02432_si_002.cif
_cod_data_source_block 14
_cod_depositor_comments
;
The following automatic conversions were performed:

data item '_chemical_melting_point' value 'not measured' was changed
to '?' -- the value is undefined or not given.

data item '_exptl_absorpt_correction_type' value 'Multi-scan' was
changed to 'multi-scan' in accordance with the
/home/saulius/struct/COD-crude-data/automatic-downloads/DataCite-retrospective/ACS/depositions/lib/dictionaries/cif_core.dic
dictionary named 'cif_core.dic' version 2.4.2 last updated on
2011-04-26.

data item '_exptl_crystal_density_meas' value 'not measured' was
changed to '?' -- the value is perceived as not measured.

Automatic conversion script
Id: cif_fix_values 6909 2019-04-08 15:41:33Z antanas 
;
_cod_original_cell_volume 2166.31(4)
_cod_original_sg_symbol_H-M P2(1)/c
_cod_database_code 4346958

loop_
_symmetry_equiv_pos_as_xyz
'x, y, z'
'-x, y+1/2, -z+1/2'
'-x, -y, -z'
'x, -y-1/2, z-1/2'

loop_
_atom_site_label
_atom_site_type_symbol
_atom_site_fract_x
_atom_site_fract_y
_atom_site_fract_z
_atom_site_U_iso_or_equiv
_atom_site_adp_type
_atom_site_occupancy
_atom_site_symmetry_multiplicity
_atom_site_calc_flag
_atom_site_refinement_flags
Dy1 Dy 0.363518(13) 0.489188(6) 0.834011(10) 0.02527(3) Uani 1 1 d .
C15 C 0.1678(3) 0.55325(14) 0.5621(2) 0.0364(8) Uani 1 1 d .
C6 C 0.7195(3) 0.44200(13) 0.9395(2) 0.0289(7) Uani 1 1 d .
C3 C 0.4721(3) 0.39008(13) 1.0926(2) 0.0288(7) Uani 1 1 d .
C16 C 0.2580(3) 0.50062(14) 0.5323(2) 0.0404(9) Uani 1 1 d .
C14 C 0.0834(4) 0.59788(16) 0.4792(3) 0.0578(11) Uani 1 1 d .
H14A H 0.0826 0.5955 0.4014 0.069 Uiso 1 1 calc R
C5 C 0.8489(3) 0.41890(14) 0.9019(2) 0.0348(8) Uani 1 1 d .
H5A H 0.8113 0.3902 0.8338 0.042 Uiso 1 1 calc R
H5B H 0.8940 0.4572 0.8779 0.042 Uiso 1 1 calc R
C2 C 0.4448(3) 0.31828(14) 1.0565(2) 0.0372(8) Uani 1 1 d .
H2A H 0.3385 0.3099 1.0260 0.045 Uiso 1 1 calc R
H2B H 0.4869 0.3087 0.9945 0.045 Uiso 1 1 calc R
C11 C 0.0908(3) 0.60360(16) 0.7047(3) 0.0486(10) Uani 1 1 d .
H11A H 0.0930 0.6059 0.7828 0.058 Uiso 1 1 calc R
C12 C 0.0044(3) 0.64907(17) 0.6259(3) 0.0537(10) Uani 1 1 d .
H12A H -0.0501 0.6812 0.6499 0.064 Uiso 1 1 calc R
C13 C 0.0017(4) 0.64524(18) 0.5113(3) 0.0615(12) Uani 1 1 d .
H13A H -0.0558 0.6749 0.4555 0.074 Uiso 1 1 calc R
C20 C 0.4328(3) 0.41867(16) 0.6007(2) 0.0477(9) Uani 1 1 d .
H20A H 0.4943 0.3942 0.6636 0.057 Uiso 1 1 calc R
C17 C 0.2524(4) 0.48705(17) 0.4176(3) 0.0572(11) Uani 1 1 d .
H17A H 0.1888 0.5110 0.3552 0.069 Uiso 1 1 calc R
C19 C 0.4326(4) 0.40320(18) 0.4885(3) 0.0585(10) Uani 1 1 d .
H19A H 0.4934 0.3698 0.4760 0.070 Uiso 1 1 calc R
C18 C 0.3405(4) 0.43838(19) 0.3964(3) 0.0674(12) Uani 1 1 d .
H18A H 0.3378 0.4293 0.3196 0.081 Uiso 1 1 calc R
N11 N 0.1713(2) 0.55651(12) 0.67539(18) 0.0361(7) Uani 1 1 d .
N5 N 0.9626(2) 0.38365(11) 0.99277(18) 0.0324(6) Uani 1 1 d .
N9 N 0.1700(3) 0.37524(12) 0.79616(19) 0.0415(7) Uani 1 1 d .
N1 N 0.5128(2) 0.27512(11) 1.1576(2) 0.0416(7) Uani 1 1 d .
N6 N 1.0827(2) 0.41365(12) 1.0660(2) 0.0435(7) Uani 1 1 d .
N12 N 0.3498(2) 0.46668(12) 0.62420(18) 0.0362(7) Uani 1 1 d .
N7 N 1.1596(3) 0.36704(14) 1.1331(2) 0.0510(8) Uani 1 1 d .
C1 C 0.4672(4) 0.25794(16) 1.2460(3) 0.0593(11) Uani 1 1 d .
H1A H 0.3726 0.2660 1.2505 0.071 Uiso 1 1 calc R
N8 N 1.0946(3) 0.30817(14) 1.1072(2) 0.0633(10) Uani 1 1 d .
N2 N 0.6553(3) 0.25560(16) 1.1816(3) 0.0774(11) Uani 1 1 d .
C4 C 0.9710(3) 0.32037(17) 1.0186(3) 0.0581(11) Uani 1 1 d .
H4A H 0.9007 0.2887 0.9804 0.070 Uiso 1 1 calc R
N4 N 0.5745(4) 0.22779(16) 1.3267(3) 0.0839(12) Uani 1 1 d .
N3 N 0.6880(3) 0.22681(16) 1.2841(3) 0.0913(13) Uani 1 1 d .
O3 O 0.60205(18) 0.45381(9) 0.85540(14) 0.0335(5) Uani 1 1 d .
O1 O 0.4302(2) 0.43311(9) 1.01119(15) 0.0362(5) Uani 1 1 d .
O5 O 0.12794(19) 0.43374(10) 0.80459(16) 0.0422(6) Uani 1 1 d .
O6 O 0.2991(2) 0.36949(10) 0.78816(17) 0.0471(6) Uani 1 1 d .
O2 O 0.54084(19) 0.40508(9) 1.19584(15) 0.0348(5) Uani 1 1 d .
O4 O 0.73951(18) 0.44831(9) 1.04755(14) 0.0320(5) Uani 1 1 d .
O7 O 0.0922(3) 0.32753(12) 0.7957(2) 0.0693(8) Uani 1 1 d .

loop_
_atom_site_aniso_label
_atom_site_aniso_U_11
_atom_site_aniso_U_22
_atom_site_aniso_U_33
_atom_site_aniso_U_23
_atom_site_aniso_U_13
_atom_site_aniso_U_12
Dy1 0.02396(6) 0.03130(7) 0.01920(6) 0.00200(5) 0.00510(5) 0.00328(6)
C15 0.0346(15) 0.0409(17) 0.0235(14) 0.0022(12) -0.0045(12) -0.0178(13)
C6 0.0311(13) 0.0251(14) 0.0328(13) -0.0017(11) 0.0136(11) 0.0033(12)
C3 0.0272(13) 0.0318(15) 0.0312(14) 0.0065(11) 0.0147(11) 0.0014(12)
C16 0.0460(16) 0.0461(19) 0.0272(14) -0.0007(13) 0.0093(13) -0.0189(14)
C14 0.071(2) 0.056(2) 0.0349(17) 0.0110(16) 0.0018(17) -0.0053(19)
C5 0.0332(15) 0.0417(17) 0.0283(14) -0.0061(12) 0.0081(12) 0.0038(13)
C2 0.0376(15) 0.0380(17) 0.0319(15) 0.0032(13) 0.0055(13) 0.0042(13)
C11 0.0447(17) 0.063(2) 0.0342(16) 0.0086(15) 0.0069(14) 0.0145(16)
C12 0.0389(18) 0.056(2) 0.0544(19) 0.0090(17) -0.0004(16) 0.0077(16)
C13 0.065(2) 0.049(2) 0.049(2) 0.0137(16) -0.0115(19) -0.0034(18)
C20 0.0483(17) 0.054(2) 0.0397(16) -0.0115(15) 0.0135(14) -0.0018(16)
C17 0.065(2) 0.074(2) 0.0279(16) 0.0020(16) 0.0073(15) -0.0209(18)
C19 0.0575(18) 0.076(2) 0.0476(18) -0.0285(16) 0.0253(15) -0.0142(18)
C18 0.081(2) 0.090(3) 0.0335(17) -0.0239(17) 0.0221(16) -0.032(2)
N11 0.0286(12) 0.0445(15) 0.0295(12) 0.0092(11) 0.0016(10) -0.0014(11)
N5 0.0265(11) 0.0335(13) 0.0362(12) -0.0061(10) 0.0090(10) 0.0059(10)
N9 0.0460(14) 0.0459(15) 0.0296(12) -0.0001(11) 0.0083(11) -0.0104(12)
N1 0.0371(13) 0.0339(14) 0.0459(14) 0.0097(11) 0.0025(12) 0.0035(11)
N6 0.0307(13) 0.0512(16) 0.0424(14) -0.0083(12) 0.0032(11) -0.0040(12)
N12 0.0335(12) 0.0488(15) 0.0234(11) -0.0023(11) 0.0051(10) -0.0037(12)
N7 0.0329(14) 0.0666(19) 0.0455(15) -0.0052(14) 0.0018(12) 0.0068(13)
C1 0.059(2) 0.055(2) 0.060(2) 0.0252(17) 0.0138(18) -0.0033(17)
N8 0.0534(17) 0.0495(18) 0.0679(18) 0.0056(15) -0.0067(15) 0.0119(14)
N2 0.0480(17) 0.078(2) 0.095(2) 0.0312(18) 0.0066(17) 0.0187(16)
C4 0.0458(19) 0.041(2) 0.070(2) -0.0022(17) -0.0056(18) 0.0031(16)
N4 0.076(2) 0.082(2) 0.078(2) 0.0436(17) 0.0017(18) -0.0042(18)
N3 0.066(2) 0.074(2) 0.104(3) 0.0467(19) -0.012(2) 0.0142(18)
O3 0.0263(9) 0.0474(12) 0.0249(9) 0.0006(9) 0.0056(8) 0.0092(9)
O1 0.0431(10) 0.0355(11) 0.0308(9) 0.0111(8) 0.0130(8) 0.0084(9)
O5 0.0314(10) 0.0431(12) 0.0507(11) -0.0033(10) 0.0112(9) -0.0014(9)
O6 0.0519(12) 0.0400(12) 0.0515(12) -0.0047(10) 0.0196(10) 0.0008(10)
O2 0.0369(10) 0.0367(11) 0.0263(9) 0.0040(8) 0.0040(8) 0.0001(9)
O4 0.0315(9) 0.0424(11) 0.0221(9) -0.0001(8) 0.0085(7) 0.0087(9)
O7 0.0816(14) 0.0566(15) 0.0770(15) -0.0133(12) 0.0357(12) -0.0357(12)

loop_
_atom_type_symbol
_atom_type_description
_atom_type_scat_dispersion_real
_atom_type_scat_dispersion_imag
_atom_type_scat_source
C C 0.0033 0.0016 'International Tables Vol C Tables 4.2.6.8 and 6.1.1.4'
H H 0.0000 0.0000 'International Tables Vol C Tables 4.2.6.8 and 6.1.1.4'
N N 0.0061 0.0033 'International Tables Vol C Tables 4.2.6.8 and 6.1.1.4'
O O 0.0106 0.0060 'International Tables Vol C Tables 4.2.6.8 and 6.1.1.4'
Dy Dy -0.1892 4.4098 'International Tables Vol C Tables 4.2.6.8 and 6.1.1.4'

loop_
_geom_angle_atom_site_label_1
_geom_angle_atom_site_label_2
_geom_angle_atom_site_label_3
_geom_angle
_geom_angle_site_symmetry_1
_geom_angle_site_symmetry_3
O1 Dy1 O3 77.23(6) . .
O1 Dy1 O4 75.47(6) . 3_667
O3 Dy1 O4 133.45(6) . 3_667
O1 Dy1 O2 124.83(6) . 3_667
O3 Dy1 O2 83.46(6) . 3_667
O4 Dy1 O2 82.16(6) 3_667 3_667
O1 Dy1 O5 82.71(6) . .
O3 Dy1 O5 134.41(7) . .
O4 Dy1 O5 77.84(6) 3_667 .
O2 Dy1 O5 140.17(6) 3_667 .
O1 Dy1 O6 72.82(6) . .
O3 Dy1 O6 83.53(7) . .
O4 Dy1 O6 122.17(7) 3_667 .
O2 Dy1 O6 154.68(7) 3_667 .
O5 Dy1 O6 51.35(7) . .
O1 Dy1 N12 137.87(7) . .
O3 Dy1 N12 77.70(6) . .
O4 Dy1 N12 143.89(6) 3_667 .
O2 Dy1 N12 84.87(7) 3_667 .
O5 Dy1 N12 91.40(7) . .
O6 Dy1 N12 71.17(7) . .
O1 Dy1 N11 149.54(7) . .
O3 Dy1 N11 133.23(7) . .
O4 Dy1 N11 80.05(7) 3_667 .
O2 Dy1 N11 68.23(6) 3_667 .
O5 Dy1 N11 74.57(7) . .
O6 Dy1 N11 106.47(7) . .
N12 Dy1 N11 63.84(7) . .
O1 Dy1 O1 74.42(7) . 3_667
O3 Dy1 O1 68.79(6) . 3_667
O4 Dy1 O1 67.94(6) 3_667 3_667
O2 Dy1 O1 50.42(5) 3_667 3_667
O5 Dy1 O1 142.48(6) . 3_667
O6 Dy1 O1 140.88(6) . 3_667
N12 Dy1 O1 125.40(7) . 3_667
N11 Dy1 O1 112.62(6) . 3_667
O1 Dy1 C3 100.00(7) . 3_667
O3 Dy1 C3 79.16(7) . 3_667
O4 Dy1 C3 69.46(7) 3_667 3_667
O2 Dy1 C3 25.08(6) 3_667 3_667
O5 Dy1 C3 145.14(7) . 3_667
O6 Dy1 C3 162.39(7) . 3_667
N12 Dy1 C3 107.83(8) . 3_667
N11 Dy1 C3 87.93(7) . 3_667
O1 Dy1 C3 26.07(6) 3_667 3_667
O1 Dy1 N9 74.06(6) . .
O3 Dy1 N9 108.84(7) . .
O4 Dy1 N9 98.92(7) 3_667 .
O2 Dy1 N9 160.19(6) 3_667 .
O5 Dy1 N9 25.62(7) . .
O6 Dy1 N9 25.95(7) . .
N12 Dy1 N9 82.80(7) . .
N11 Dy1 N9 92.37(7) . .
O1 Dy1 N9 148.04(6) 3_667 .
C3 Dy1 N9 168.16(7) 3_667 .
N11 C15 C14 120.7(3) . .
N11 C15 C16 116.8(2) . .
C14 C15 C16 122.5(3) . .
O4 C6 O3 127.4(2) . .
O4 C6 C5 118.2(2) . .
O3 C6 C5 114.4(2) . .
O2 C3 O1 122.3(2) . .
O2 C3 C2 120.5(2) . .
O1 C3 C2 117.0(2) . .
O2 C3 Dy1 55.05(13) . 3_667
O1 C3 Dy1 70.12(14) . 3_667
C2 C3 Dy1 157.95(18) . 3_667
N12 C16 C17 121.1(3) . .
N12 C16 C15 116.0(2) . .
C17 C16 C15 122.9(3) . .
C13 C14 C15 120.1(3) . .
C13 C14 H14A 119.9 . .
C15 C14 H14A 119.9 . .
N5 C5 C6 114.0(2) . .
N5 C5 H5A 108.8 . .
C6 C5 H5A 108.8 . .
N5 C5 H5B 108.8 . .
C6 C5 H5B 108.8 . .
H5A C5 H5B 107.7 . .
N1 C2 C3 110.2(2) . .
N1 C2 H2A 109.6 . .
C3 C2 H2A 109.6 . .
N1 C2 H2B 109.6 . .
C3 C2 H2B 109.6 . .
H2A C2 H2B 108.1 . .
N11 C11 C12 123.8(3) . .
N11 C11 H11A 118.1 . .
C12 C11 H11A 118.1 . .
C11 C12 C13 117.7(3) . .
C11 C12 H12A 121.2 . .
C13 C12 H12A 121.2 . .
C14 C13 C12 119.8(3) . .
C14 C13 H13A 120.1 . .
C12 C13 H13A 120.1 . .
N12 C20 C19 123.7(3) . .
N12 C20 H20A 118.2 . .
C19 C20 H20A 118.2 . .
C18 C17 C16 119.8(3) . .
C18 C17 H17A 120.1 . .
C16 C17 H17A 120.1 . .
C18 C19 C20 118.0(3) . .
C18 C19 H19A 121.0 . .
C20 C19 H19A 121.0 . .
C19 C18 C17 119.6(3) . .
C19 C18 H18A 120.2 . .
C17 C18 H18A 120.2 . .
C11 N11 C15 118.0(2) . .
C11 N11 Dy1 120.89(17) . .
C15 N11 Dy1 120.10(18) . .
N6 N5 C4 108.2(2) . .
N6 N5 C5 122.8(2) . .
C4 N5 C5 129.1(2) . .
O7 N9 O5 122.4(3) . .
O7 N9 O6 122.0(3) . .
O5 N9 O6 115.6(2) . .
O7 N9 Dy1 171.60(19) . .
O5 N9 Dy1 56.18(13) . .
O6 N9 Dy1 60.12(13) . .
C1 N1 N2 108.7(3) . .
C1 N1 C2 130.8(3) . .
N2 N1 C2 119.6(3) . .
N7 N6 N5 105.6(2) . .
C20 N12 C16 117.7(2) . .
C20 N12 Dy1 119.88(17) . .
C16 N12 Dy1 122.37(19) . .
N6 N7 N8 112.2(2) . .
N4 C1 N1 109.8(3) . .
N4 C1 H1A 125.1 . .
N1 C1 H1A 125.1 . .
N7 N8 C4 104.2(3) . .
N3 N2 N1 104.4(3) . .
N5 C4 N8 109.9(3) . .
N5 C4 H4A 125.0 . .
N8 C4 H4A 125.0 . .
C1 N4 N3 104.9(3) . .
N2 N3 N4 112.3(3) . .
C6 O3 Dy1 136.82(17) . .
C3 O1 Dy1 165.27(18) . .
C3 O1 Dy1 83.81(14) . 3_667
Dy1 O1 Dy1 105.58(7) . 3_667
N9 O5 Dy1 98.20(15) . .
N9 O6 Dy1 93.93(15) . .
C3 O2 Dy1 99.88(16) . 3_667
C6 O4 Dy1 136.84(16) . 3_667

loop_
_geom_bond_atom_site_label_1
_geom_bond_atom_site_label_2
_geom_bond_distance
_geom_bond_site_symmetry_2
Dy1 O1 2.3050(17) .
Dy1 O3 2.3057(17) .
Dy1 O4 2.3348(18) 3_667
Dy1 O2 2.3877(18) 3_667
Dy1 O5 2.4196(18) .
Dy1 O6 2.505(2) .
Dy1 N12 2.515(2) .
Dy1 N11 2.556(2) .
Dy1 O1 2.7147(17) 3_667
Dy1 C3 2.870(3) 3_667
Dy1 N9 2.883(2) .
C15 N11 1.348(3) .
C15 C14 1.386(4) .
C15 C16 1.477(4) .
C6 O4 1.252(3) .
C6 O3 1.259(3) .
C6 C5 1.512(4) .
C3 O2 1.235(3) .
C3 O1 1.269(3) .
C3 C2 1.508(4) .
C3 Dy1 2.870(3) 3_667
C16 N12 1.348(3) .
C16 C17 1.385(4) .
C14 C13 1.361(5) .
C14 H14A 0.9300 .
C5 N5 1.446(3) .
C5 H5A 0.9700 .
C5 H5B 0.9700 .
C2 N1 1.461(3) .
C2 H2A 0.9700 .
C2 H2B 0.9700 .
C11 N11 1.334(4) .
C11 C12 1.379(4) .
C11 H11A 0.9300 .
C12 C13 1.366(4) .
C12 H12A 0.9300 .
C13 H13A 0.9300 .
C20 N12 1.333(4) .
C20 C19 1.380(4) .
C20 H20A 0.9300 .
C17 C18 1.365(5) .
C17 H17A 0.9300 .
C19 C18 1.363(4) .
C19 H19A 0.9300 .
C18 H18A 0.9300 .
N5 N6 1.337(3) .
N5 C4 1.309(4) .
N9 O7 1.211(3) .
N9 O5 1.259(3) .
N9 O6 1.264(3) .
N1 C1 1.314(4) .
N1 N2 1.346(3) .
N6 N7 1.296(3) .
N7 N8 1.327(4) .
C1 N4 1.305(4) .
C1 H1A 0.9300 .
N8 C4 1.325(4) .
N2 N3 1.301(4) .
C4 H4A 0.9300 .
N4 N3 1.332(5) .
O1 Dy1 2.7147(17) 3_667
O2 Dy1 2.3877(18) 3_667
O4 Dy1 2.3348(18) 3_667
